data_2105802
loop_
_publ_author_name
'F\'abry, Jan'
'Havl\'ak, Lubom\'ir'
'Du\<sek, Michal'
'Van\<ek, P\<remysl'
'Drahokoupil, Jan'
'Jurek, Karel'

_publ_section_title
;
 Structure determination of KLaS~2~, KPrS~2~, KEuS~2~, KGdS~2~, KLuS~2~,
 KYS~2~, RbYS~2~, NaLaS~2~ and crystal-chemical analysis of the group 1
 and thallium(I) rare-earth sulfide series
;
_journal_coeditor_code BP5060
_journal_issue 2
_journal_name_full 'Acta Crystallographica Section B'
_journal_page_first 360
_journal_page_last 371
_journal_paper_doi 10.1107/S2052520613034574
_journal_volume 70
_journal_year 2014
_chemical_formula_sum 'K Lu S2'
_chemical_formula_weight 278.2
_chemical_name_systematic ' Potassium lutetium sulphide'
_space_group_IT_number 166
_symmetry_cell_setting trigonal
_symmetry_space_group_name_Hall '-R 3 2"'
_symmetry_space_group_name_H-M 'R -3 m :H'
_cell_angle_alpha 90
_cell_angle_beta 90
_cell_angle_gamma 120
_cell_formula_units_Z 3
_cell_length_a 3.9490(4)
_cell_length_b 3.9490(4)
_cell_length_c 21.871(3)
_cell_measurement_reflns_used 797
_cell_measurement_temperature 301.0
_cell_measurement_theta_max 28.9730
_cell_measurement_theta_min 5.5620
_cell_volume 295.37(6)
_computing_cell_refinement
;
<i>CrysAlis PRO</i>
;
_computing_data_collection
;
<i>CrysAlis PRO</i> (Agilent Technologies, 2012)
;
_computing_data_reduction
;
<i>CrysAlis PRO</i>
;
_computing_molecular_graphics
;
<i>DIAMOND 3.0</i>
(Brandenburg, K. - Crystal Impact, GbR, Bonn,
Germany, 2010).
;
_computing_publication_material
;
JANA2006 (Pet\<r\'i\<cek <i>et. al.</i>, 2006)
;
_computing_structure_refinement
;
JANA2006 (Pet\<r\'i\<cek <i>et. al.</i>, 2006)
;
_computing_structure_solution
;
Superflip (Palatinus & Chapuis, 2007)
;
_diffrn_ambient_temperature 301.0
_diffrn_measured_fraction_theta_full 0.98
_diffrn_measured_fraction_theta_max 0.96
_diffrn_measurement_device 'four-cycle diffractometer'
_diffrn_measurement_device_type 'Xcalibur, Gemini ultra'
_diffrn_measurement_method '\w scans'
_diffrn_radiation_monochromator graphite
_diffrn_radiation_source 'Enhance (Mo) X-ray Source'
_diffrn_radiation_type 'Mo K\a'
_diffrn_radiation_wavelength 0.7107
_diffrn_reflns_av_R_equivalents 0.0605
_diffrn_reflns_av_sigmaI/netI 0.0202
_diffrn_reflns_limit_h_max 5
_diffrn_reflns_limit_h_min -5
_diffrn_reflns_limit_k_max 4
_diffrn_reflns_limit_k_min -5
_diffrn_reflns_limit_l_max 28
_diffrn_reflns_limit_l_min -28
_diffrn_reflns_number 981
_diffrn_reflns_theta_full 28.85
_diffrn_reflns_theta_max 29.08
_diffrn_reflns_theta_min 5.59
_exptl_absorpt_coefficient_mu 26.929
_exptl_absorpt_correction_T_max 0.223
_exptl_absorpt_correction_T_min 0.049
_exptl_absorpt_correction_type analytical
_exptl_absorpt_process_details
;
<i>CrysAlis PRO</i>, Agilent Technologies (2012),
Analytical numeric absorption correction using a multifaceted crystal
model based on expressions derived by R.C. Clark & J.S. Reid (1995).
;
_exptl_crystal_colour yellow
_exptl_crystal_density_diffrn 4.6902
_exptl_crystal_description plate
_exptl_crystal_F_000 366
_exptl_crystal_size_max 0.2884
_exptl_crystal_size_mid 0.2090
_exptl_crystal_size_min 0.0786
_refine_diff_density_max 2.01
_refine_diff_density_min -1.42
_refine_ls_extinction_method none
_refine_ls_goodness_of_fit_ref 1.85
_refine_ls_number_constraints 0
_refine_ls_number_parameters 8
_refine_ls_number_reflns 126
_refine_ls_number_restraints 0
_refine_ls_R_factor_all 0.0236
_refine_ls_R_factor_gt 0.0236
_refine_ls_shift/su_max 0.0022
_refine_ls_shift/su_mean 0.0006
_refine_ls_structure_factor_coef Fsqd
_refine_ls_weighting_details w=1/(\s^2^(I)+0.0004I^2^)
_refine_ls_weighting_scheme sigma
_refine_ls_wR_factor_gt 0.0555
_refine_ls_wR_factor_ref 0.0555
_reflns_number_gt 126
_reflns_number_total 126
_reflns_threshold_expression I>3\s(I)
_cod_data_source_file bp5060sup1.cif
_cod_data_source_block V
_cod_original_sg_symbol_H-M 'R -3 m'
_cod_original_formula_sum 'K1 Lu1 S2'
_cod_database_code 2105802
_cod_database_fobs_code 2105802

loop_
_symmetry_equiv_pos_site_id
_symmetry_equiv_pos_as_xyz
1 x,y,z
2 -y,x-y,z
3 -x+y,-x,z
4 y,x,-z
5 x-y,-y,-z
6 -x,-x+y,-z
7 -x,-y,-z
8 y,-x+y,-z
9 x-y,x,-z
10 -y,-x,z
11 -x+y,y,z
12 x,x-y,z
13 x+2/3,y+1/3,z+1/3
14 -y+2/3,x-y+1/3,z+1/3
15 -x+y+2/3,-x+1/3,z+1/3
16 y+2/3,x+1/3,-z+1/3
17 x-y+2/3,-y+1/3,-z+1/3
18 -x+2/3,-x+y+1/3,-z+1/3
19 -x+2/3,-y+1/3,-z+1/3
20 y+2/3,-x+y+1/3,-z+1/3
21 x-y+2/3,x+1/3,-z+1/3
22 -y+2/3,-x+1/3,z+1/3
23 -x+y+2/3,y+1/3,z+1/3
24 x+2/3,x-y+1/3,z+1/3
25 x+1/3,y+2/3,z+2/3
26 -y+1/3,x-y+2/3,z+2/3
27 -x+y+1/3,-x+2/3,z+2/3
28 y+1/3,x+2/3,-z+2/3
29 x-y+1/3,-y+2/3,-z+2/3
30 -x+1/3,-x+y+2/3,-z+2/3
31 -x+1/3,-y+2/3,-z+2/3
32 y+1/3,-x+y+2/3,-z+2/3
33 x-y+1/3,x+2/3,-z+2/3
34 -y+1/3,-x+2/3,z+2/3
35 -x+y+1/3,y+2/3,z+2/3
36 x+1/3,x-y+2/3,z+2/3

loop_
_atom_site_type_symbol
_atom_site_label
_atom_site_fract_x
_atom_site_fract_y
_atom_site_fract_z
_atom_site_U_iso_or_equiv
_atom_site_adp_type
_atom_site_calc_flag
_atom_site_occupancy
_atom_site_symmetry_multiplicity
Lu Lu1 0.333333 0.666667 0.166667 0.0116(3) Uani d 1 3
K K1 0 0 0 0.0174(11) Uani d 1 3
S S1 0 0 0.23369(15) 0.0111(8) Uani d 1 6

loop_
_atom_site_aniso_label
_atom_site_aniso_U_11
_atom_site_aniso_U_22
_atom_site_aniso_U_33
_atom_site_aniso_U_12
_atom_site_aniso_U_13
_atom_site_aniso_U_23
_atom_site_aniso_type_symbol
Lu1 0.0090(3) 0.0090(3) 0.0169(4) 0.00450(17) 0 0 Lu
K1 0.0177(13) 0.0177(13) 0.0169(18) 0.0089(7) 0 0 K
S1 0.0090(9) 0.0090(9) 0.0151(14) 0.0045(5) 0 0 S

loop_
_atom_type_symbol
_atom_type_scat_dispersion_real
_atom_type_scat_dispersion_imag
_atom_type_scat_source
K 0.201 0.249 'International Tables Vol C tables 4.2.6.8 and 6.1.1.1'
Lu -0.472 5.858 'International Tables Vol C tables 4.2.6.8 and 6.1.1.1'
S 0.125 0.123 'International Tables Vol C tables 4.2.6.8 and 6.1.1.1'
